data_4508786
loop_
_publ_author_name
'Tang, Si-Fu'
'Song, Jun-Ling'
'Li, Xiu-Ling'
'Mao, Jiang-Gao'

_publ_section_title
;
 Luminescent Lanthanide(III) Carboxylate&#x2212;Phosphonates with Helical
 Tunnels
;
_journal_issue 10
_journal_name_full 'Crystal Growth &amp; Design'
_journal_page_first 2322
_journal_paper_doi 10.1021/cg060248l
_journal_volume 6
_journal_year 2006
_chemical_formula_sum 'C5 H13 Er N O10 P'
_chemical_formula_weight 445.39
_chemical_name_systematic
; 
 ? 
;
_space_group_IT_number 19
_symmetry_cell_setting orthorhombic
_symmetry_space_group_name_Hall 'P 2ac 2ab'
_symmetry_space_group_name_H-M 'P 21 21 21'
_atom_sites_solution_hydrogens geom
_atom_sites_solution_primary direct
_atom_sites_solution_secondary difmap
_audit_creation_method SHELXL-97
_cell_angle_alpha 90.00
_cell_angle_beta 90.00
_cell_angle_gamma 90.00
_cell_formula_units_Z 4
_cell_length_a 9.0085(15)
_cell_length_b 9.0085(15)
_cell_length_c 15.799(4)
_cell_measurement_temperature 293(2)
_cell_volume 1282.1(4)
_computing_structure_refinement 'SHELXL-97 (Sheldrick, 1997)'
_computing_structure_solution 'SHELXS-97 (Sheldrick, 1990)'
_diffrn_ambient_temperature 293(2)
_diffrn_measured_fraction_theta_full 0.994
_diffrn_measured_fraction_theta_max 0.994
_diffrn_measurement_device_type 'Rigaku Mercury CCD'
_diffrn_measurement_method 'narrow frame method'
_diffrn_radiation_monochromator graphite
_diffrn_radiation_source 'fine-focus sealed tube'
_diffrn_radiation_type MoK\a
_diffrn_radiation_wavelength 0.71073
_diffrn_reflns_av_R_equivalents 0.0238
_diffrn_reflns_av_sigmaI/netI 0.0308
_diffrn_reflns_limit_h_max 8
_diffrn_reflns_limit_h_min -11
_diffrn_reflns_limit_k_max 11
_diffrn_reflns_limit_k_min -11
_diffrn_reflns_limit_l_max 20
_diffrn_reflns_limit_l_min -20
_diffrn_reflns_number 9692
_diffrn_reflns_theta_full 27.48
_diffrn_reflns_theta_max 27.48
_diffrn_reflns_theta_min 3.20
_diffrn_standards_decay_% <1.0%
_exptl_absorpt_coefficient_mu 6.714
_exptl_absorpt_correction_T_max 1.0
_exptl_absorpt_correction_T_min 0.563
_exptl_absorpt_correction_type multi-scan
_exptl_crystal_colour pink
_exptl_crystal_density_diffrn 2.307
_exptl_crystal_density_method 'not measured'
_exptl_crystal_description brick
_exptl_crystal_F_000 852
_exptl_crystal_size_max 0.23
_exptl_crystal_size_mid 0.20
_exptl_crystal_size_min 0.15
_refine_diff_density_max 1.634
_refine_diff_density_min -0.950
_refine_diff_density_rms 0.130
_refine_ls_abs_structure_details 'Flack H D (1983), Acta Cryst. A39, 876-881'
_refine_ls_abs_structure_Flack -0.018(13)
_refine_ls_extinction_method none
_refine_ls_goodness_of_fit_ref 1.122
_refine_ls_hydrogen_treatment mixed
_refine_ls_matrix_type full
_refine_ls_number_parameters 163
_refine_ls_number_reflns 2911
_refine_ls_number_restraints 0
_refine_ls_restrained_S_all 1.122
_refine_ls_R_factor_all 0.0242
_refine_ls_R_factor_gt 0.0231
_refine_ls_shift/su_max 0.002
_refine_ls_shift/su_mean 0.000
_refine_ls_structure_factor_coef Fsqd
_refine_ls_weighting_details 'calc w=1/[\s^2^(Fo^2^)+(0.0276P)^2^+0.0000P] where P=(Fo^2^+2Fc^2^)/3'
_refine_ls_weighting_scheme calc
_refine_ls_wR_factor_gt 0.0542
_refine_ls_wR_factor_ref 0.0547
_reflns_number_gt 2824
_reflns_number_total 2911
_reflns_threshold_expression >2sigma(I)
_cod_data_source_file cg060248lsup1.cif
_cod_data_source_block ErPMIDA
_cod_depositor_comments
;
The following automatic conversions were performed:

'_exptl_absorpt_correction_type' value 'Multi-scan' changed to
'multi-scan' according to
/home/saulius/struct/CIF-dictionaries/cif_core.dic dictionary named
'cif_core.dic' version 2.4.2 from 2011-04-26.

Automatic conversion script
Id: cif_fix_values 1891 2012-01-12 08:04:46Z andrius 
;
_cod_original_sg_symbol_H-M P2(1)2(1)2(1)
_cod_database_code 4508786

loop_
_symmetry_equiv_pos_as_xyz
'x, y, z'
'-x+1/2, -y, z+1/2'
'-x, y+1/2, -z+1/2'
'x+1/2, -y+1/2, -z'

loop_
_atom_site_label
_atom_site_type_symbol
_atom_site_fract_x
_atom_site_fract_y
_atom_site_fract_z
_atom_site_U_iso_or_equiv
_atom_site_adp_type
_atom_site_occupancy
_atom_site_symmetry_multiplicity
_atom_site_calc_flag
_atom_site_refinement_flags
Er1 Er -0.03212(2) 0.61059(2) 0.604319(12) 0.01663(6) Uani 1 1 d .
P1 P -0.12667(15) 0.93327(14) 0.70596(8) 0.0227(3) Uani 1 1 d .
N1 N -0.2562(4) 0.6599(4) 0.7102(2) 0.0178(8) Uani 1 1 d .
C1 C -0.2124(6) 0.7853(6) 0.7680(3) 0.0250(11) Uani 1 1 d .
H1A H -0.1429 0.7497 0.8103 0.030 Uiso 1 1 calc R
H1B H -0.2994 0.8232 0.7970 0.030 Uiso 1 1 calc R
C2 C -0.3925(6) 0.6946(6) 0.6609(3) 0.0247(11) Uani 1 1 d .
H2A H -0.4406 0.7798 0.6866 0.030 Uiso 1 1 calc R
H2B H -0.4602 0.6112 0.6656 0.030 Uiso 1 1 calc R
C3 C -0.3680(5) 0.7270(6) 0.5688(3) 0.0200(10) Uani 1 1 d .
C4 C -0.2794(6) 0.5200(5) 0.7578(3) 0.0225(11) Uani 1 1 d .
H4A H -0.3777 0.5198 0.7828 0.027 Uiso 1 1 calc R
H4B H -0.2070 0.5126 0.8030 0.027 Uiso 1 1 calc R
C5 C -0.2631(5) 0.3870(6) 0.6976(3) 0.0234(10) Uani 1 1 d .
O1 O -0.2450(4) 0.6864(5) 0.5347(2) 0.0271(8) Uani 1 1 d .
O2 O -0.4692(5) 0.7925(4) 0.5289(2) 0.0296(8) Uani 1 1 d .
O3 O -0.3161(5) 0.2626(4) 0.7238(3) 0.0305(9) Uani 1 1 d .
O4 O -0.1893(4) 0.4034(4) 0.6299(2) 0.0312(8) Uani 1 1 d .
O11 O -0.2488(5) 1.0175(5) 0.6535(3) 0.0358(9) Uani 1 1 d .
H11A H -0.2691 1.0961 0.6770 0.054 Uiso 1 1 calc R
O12 O -0.0507(4) 1.0372(4) 0.7667(2) 0.0261(8) Uani 1 1 d .
O13 O -0.0257(4) 0.8563(3) 0.6446(2) 0.0240(7) Uani 1 1 d .
O1W O 0.0590(6) 0.4073(5) 0.5228(3) 0.0586(14) Uani 1 1 d .
O2W O 0.2319(4) 0.6515(4) 0.6110(2) 0.0301(8) Uani 1 1 d .
O3W O 0.0609(14) 0.1027(8) 0.5211(5) 0.171(5) Uani 1 1 d .

loop_
_atom_site_aniso_label
_atom_site_aniso_U_11
_atom_site_aniso_U_22
_atom_site_aniso_U_33
_atom_site_aniso_U_23
_atom_site_aniso_U_13
_atom_site_aniso_U_12
Er1 0.01738(11) 0.01482(9) 0.01770(9) 0.00093(8) 0.00148(8) 0.00169(8)
P1 0.0267(7) 0.0170(6) 0.0243(6) -0.0031(5) -0.0009(5) -0.0011(5)
N1 0.0181(19) 0.0173(19) 0.0181(18) 0.0007(15) 0.0001(16) 0.0013(16)
C1 0.033(3) 0.017(2) 0.025(2) -0.0038(19) 0.006(2) 0.001(2)
C2 0.019(2) 0.030(3) 0.025(2) 0.008(2) 0.001(2) 0.003(2)
C3 0.010(2) 0.032(3) 0.018(2) -0.003(2) -0.0055(18) 0.0057(19)
C4 0.023(3) 0.023(3) 0.021(2) 0.0059(19) 0.004(2) -0.003(2)
C5 0.027(3) 0.015(2) 0.028(2) -0.001(2) 0.010(2) -0.008(2)
O1 0.0179(18) 0.043(2) 0.0203(17) 0.0044(16) 0.0005(14) 0.0018(17)
O2 0.0204(17) 0.045(2) 0.0234(16) 0.0086(15) -0.0043(17) 0.0041(19)
O3 0.036(2) 0.0139(17) 0.042(2) 0.0049(15) 0.0128(19) -0.0056(16)
O4 0.043(2) 0.0180(17) 0.0331(19) -0.0053(15) 0.0140(17) -0.0103(18)
O11 0.038(2) 0.026(2) 0.043(2) -0.0026(17) -0.0140(18) 0.0033(17)
O12 0.027(2) 0.0251(18) 0.0266(17) -0.0055(14) -0.0015(16) -0.0024(16)
O13 0.0286(18) 0.0142(16) 0.0291(16) -0.0042(12) 0.0043(16) -0.0022(14)
O1W 0.067(4) 0.035(2) 0.073(3) -0.022(2) 0.029(3) 0.005(2)
O2W 0.0173(17) 0.043(2) 0.0305(19) 0.0104(18) 0.0000(16) -0.0005(15)
O3W 0.344(14) 0.051(4) 0.117(6) -0.012(4) 0.115(8) 0.023(8)

loop_
_atom_type_symbol
_atom_type_description
_atom_type_scat_dispersion_real
_atom_type_scat_dispersion_imag
_atom_type_scat_source
C C 0.0033 0.0016 'International Tables Vol C Tables 4.2.6.8 and 6.1.1.4'
H H 0.0000 0.0000 'International Tables Vol C Tables 4.2.6.8 and 6.1.1.4'
N N 0.0061 0.0033 'International Tables Vol C Tables 4.2.6.8 and 6.1.1.4'
O O 0.0106 0.0060 'International Tables Vol C Tables 4.2.6.8 and 6.1.1.4'
P P 0.1023 0.0942 'International Tables Vol C Tables 4.2.6.8 and 6.1.1.4'
Er Er -0.2586 4.9576 'International Tables Vol C Tables 4.2.6.8 and 6.1.1.4'

loop_
_geom_angle_atom_site_label_1
_geom_angle_atom_site_label_2
_geom_angle_atom_site_label_3
_geom_angle
_geom_angle_site_symmetry_1
_geom_angle_site_symmetry_3
O12 Er1 O13 91.37(13) 3_546 .
O12 Er1 O1 141.76(13) 3_546 .
O13 Er1 O1 82.42(14) . .
O12 Er1 O2 146.52(14) 3_546 4_566
O13 Er1 O2 83.35(13) . 4_566
O1 Er1 O2 70.40(13) . 4_566
O12 Er1 O4 79.29(13) 3_546 .
O13 Er1 O4 136.23(13) . .
O1 Er1 O4 79.57(14) . .
O2 Er1 O4 126.04(13) 4_566 .
O12 Er1 O1W 98.52(16) 3_546 .
O13 Er1 O1W 151.45(15) . .
O1 Er1 O1W 104.80(17) . .
O2 Er1 O1W 73.63(16) 4_566 .
O4 Er1 O1W 72.19(15) . .
O12 Er1 O2W 71.38(13) 3_546 .
O13 Er1 O2W 79.43(14) . .
O1 Er1 O2W 142.56(13) . .
O2 Er1 O2W 75.16(13) 4_566 .
O4 Er1 O2W 134.47(13) . .
O1W Er1 O2W 78.53(16) . .
O12 Er1 N1 74.53(13) 3_546 .
O13 Er1 N1 71.63(13) . .
O1 Er1 N1 67.68(12) . .
O2 Er1 N1 133.24(13) 4_566 .
O4 Er1 N1 64.65(13) . .
O1W Er1 N1 136.84(15) . .
O2W Er1 N1 134.15(13) . .
O13 P1 O12 115.1(2) . .
O13 P1 O11 107.8(2) . .
O12 P1 O11 110.7(2) . .
O13 P1 C1 105.4(2) . .
O12 P1 C1 107.7(2) . .
O11 P1 C1 109.8(3) . .
C4 N1 C2 109.1(4) . .
C4 N1 C1 111.5(4) . .
C2 N1 C1 112.1(4) . .
C4 N1 Er1 106.5(3) . .
C2 N1 Er1 109.5(3) . .
C1 N1 Er1 107.9(3) . .
N1 C1 P1 109.4(3) . .
N1 C2 C3 115.2(4) . .
O2 C3 O1 123.4(4) . .
O2 C3 C2 118.1(5) . .
O1 C3 C2 118.5(4) . .
N1 C4 C5 109.6(4) . .
O4 C5 O3 124.6(5) . .
O4 C5 C4 118.7(4) . .
O3 C5 C4 116.4(4) . .
C3 O1 Er1 126.9(3) . .
C3 O2 Er1 143.1(3) . 4_466
C5 O4 Er1 123.2(3) . .
P1 O11 O3 110.8(2) . 1_565
P1 O12 Er1 154.6(2) . 3_556
P1 O13 Er1 127.4(2) . .
Er1 O1W O3W 140.8(3) . .

loop_
_geom_bond_atom_site_label_1
_geom_bond_atom_site_label_2
_geom_bond_distance
_geom_bond_site_symmetry_2
Er1 O12 2.268(3) 3_546
Er1 O13 2.304(3) .
Er1 O1 2.314(4) .
Er1 O2 2.348(3) 4_566
Er1 O4 2.377(4) .
Er1 O1W 2.385(4) .
Er1 O2W 2.409(3) .
Er1 N1 2.659(4) .
P1 O13 1.500(4) .
P1 O12 1.506(4) .
P1 O11 1.573(4) .
P1 C1 1.826(5) .
N1 C4 1.482(6) .
N1 C2 1.487(6) .
N1 C1 1.506(6) .
C2 C3 1.502(7) .
C3 O2 1.255(6) .
C3 O1 1.284(6) .
C4 C5 1.536(7) .
C5 O4 1.268(6) .
C5 O3 1.286(6) .
O2 Er1 2.348(3) 4_466
O11 O3 2.545(6) 1_565
O12 Er1 2.268(3) 3_556
O1W O3W 2.744(8) .
